data_1565020
loop_
_publ_author_name
'Qi, Feng'
'Jones, Leighton O.'
'Jiang, Kui'
'Jang, Sei-Hum'
'Kaminsky, Werner'
'Oh, Jiyeon'
'Zhang, Hongna'
'Cai, Zongwei'
'Yang, Changduk'
'Kohlstedt, Kevin L.'
'Schatz, George C.'
'Lin, Francis R.'
'Marks, Tobin J.'
'Jen, Alex K.-Y.'

_publ_section_title
;
 Regiospecific <i>N</i>-alkyl substitution tunes the molecular packing of
 high-performance non-fullerene acceptors.
;
_journal_issue 1
_journal_name_full 'Materials horizons'
_journal_page_first 403
_journal_page_last 410
_journal_paper_doi 10.1039/d1mh01127h
_journal_volume 9
_journal_year 2022
_chemical_formula_moiety 'C80 H83 F4 N9 O2 S2 Se2, C3 H6 O'
_chemical_formula_sum 'C83 H89 F4 N9 O3 S2 Se2'
_chemical_formula_weight 1558.67
_space_group_IT_number 2
_space_group_name_Hall '-P 1'
_space_group_name_H-M_alt 'P -1'
_symmetry_cell_setting triclinic
_symmetry_Int_Tables_number 2
_symmetry_space_group_name_Hall '-P 1'
_symmetry_space_group_name_H-M 'P -1'
_atom_sites_solution_hydrogens geom
_atom_sites_solution_primary dual
_atom_sites_solution_secondary dual
_audit_conform_dict_location
https://urldefense.com/v3/__ftp://ftp.iucr.org/pub/cif_core.dic__;!!KjDnqvtInNPT!1WnLzVHmyxV_3MZgNOKGx-8Dw7w8ISF3LUtS1MeUBgSttaBq6C52uwx8v9Neavtr0PY$
_audit_conform_dict_name cif_core.dic
_audit_conform_dict_version 2.4.3
_audit_creation_date 2021-04-15T14:43:45-00:00
_audit_creation_method 'WinGX routine CIF_UPDATE'
_audit_update_record
;
2021-08-31 deposited with the CCDC.	2021-09-30 downloaded from the CCDC.
;
_cell_angle_alpha 102.675(6)
_cell_angle_beta 98.649(6)
_cell_angle_gamma 99.031(5)
_cell_formula_units_Z 2
_cell_length_a 11.7514(12)
_cell_length_b 17.3977(17)
_cell_length_c 19.925(2)
_cell_measurement_reflns_used 9896
_cell_measurement_temperature 100(2)
_cell_measurement_theta_max 23.94
_cell_measurement_theta_min 2.18
_cell_measurement_wavelength 0.71073
_cell_volume 3852.2(7)
_computing_cell_refinement 'SAINT V8.34A integration software'
_computing_data_collection 'Bruker APEX2 software'
_computing_data_reduction 'SORTAV (Blessing, 1995)'
_computing_molecular_graphics 'ORTEP-3 for Windows (Farrugia, 2012)'
_computing_publication_material 'WinGX publication routines (Farrugia, 2012)'
_computing_structure_refinement 'SHELXL-2014/7 (Sheldrick, 2014)'
_computing_structure_solution 'SHELXT-2014 (Sheldrick, 2014)'
_diffrn_ambient_temperature 100(2)
_diffrn_detector 'APEX-II CCD'
_diffrn_measured_fraction_theta_full 0.998
_diffrn_measured_fraction_theta_max 0.987
_diffrn_measurement_device '\k-geometry diffractometer'
_diffrn_measurement_device_type 'Bruker APEX-II'
_diffrn_measurement_method '\f or \w oscillation scans'
_diffrn_orient_matrix_UB_11 0.052087
_diffrn_orient_matrix_UB_12 -0.028815
_diffrn_orient_matrix_UB_13 -0.027364
_diffrn_orient_matrix_UB_21 -0.015717
_diffrn_orient_matrix_UB_22 0.029631
_diffrn_orient_matrix_UB_23 -0.037028
_diffrn_orient_matrix_UB_31 0.068903
_diffrn_orient_matrix_UB_32 0.04362
_diffrn_orient_matrix_UB_33 0.02505
_diffrn_radiation_monochromator graphite
_diffrn_radiation_probe x-ray
_diffrn_radiation_type MoK\a
_diffrn_radiation_wavelength 0.71073
_diffrn_reflns_av_R_equivalents 0.0784
_diffrn_reflns_av_unetI/netI 0.1087
_diffrn_reflns_Laue_measured_fraction_full 0.998
_diffrn_reflns_Laue_measured_fraction_max 0.987
_diffrn_reflns_limit_h_max 14
_diffrn_reflns_limit_h_min -14
_diffrn_reflns_limit_k_max 21
_diffrn_reflns_limit_k_min -21
_diffrn_reflns_limit_l_max 24
_diffrn_reflns_limit_l_min -24
_diffrn_reflns_number 31189
_diffrn_reflns_point_group_measured_fraction_full 0.998
_diffrn_reflns_point_group_measured_fraction_max 0.987
_diffrn_reflns_theta_full 25
_diffrn_reflns_theta_max 26.562
_diffrn_reflns_theta_min 1.067
_diffrn_source 'sealed x-ray tube'
_diffrn_standards_number 0
_exptl_absorpt_coefficient_mu 1.079
_exptl_absorpt_correction_T_max 0.745
_exptl_absorpt_correction_T_min 0.704
_exptl_absorpt_correction_type multi-scan
_exptl_absorpt_process_details
;
SADABS-2012/1 - Bruker AXS area detector scaling and absorption correction
;
_exptl_crystal_colour brown
_exptl_crystal_density_diffrn 1.344
_exptl_crystal_density_method 'not measured'
_exptl_crystal_description needle
_exptl_crystal_F_000 1620
_exptl_crystal_size_max 0.6
_exptl_crystal_size_mid 0.07
_exptl_crystal_size_min 0.05
_refine_diff_density_max 1.518
_refine_diff_density_min -1.008
_refine_diff_density_rms 0.119
_refine_ls_extinction_method none
_refine_ls_goodness_of_fit_ref 1.053
_refine_ls_hydrogen_treatment constr
_refine_ls_matrix_type full
_refine_ls_number_constraints 0
_refine_ls_number_parameters 1003
_refine_ls_number_reflns 15876
_refine_ls_number_restraints 1203
_refine_ls_restrained_S_all 1.098
_refine_ls_R_factor_all 0.1415
_refine_ls_R_factor_gt 0.0774
_refine_ls_shift/su_max 0
_refine_ls_shift/su_mean 0
_refine_ls_structure_factor_coef Fsqd
_refine_ls_weighting_details 'w=1/[\s^2^(Fo^2^)+(0.1328P)^2^+3.0288P] where P=(Fo^2^+2Fc^2^)/3'
_refine_ls_weighting_scheme calc
_refine_ls_wR_factor_gt 0.2064
_refine_ls_wR_factor_ref 0.2464
_reflns_Friedel_coverage 0
_reflns_number_gt 9268
_reflns_number_total 15876
_reflns_threshold_expression 'I > 2\s(I)'
_cod_data_source_file d1mh01127h2.cif
_cod_data_source_block EHN6SEH-4F
_cod_depositor_comments 'Adding full bibliography for 1565020--1565022.cif.'
_cod_database_code 1565020
_shelx_estimated_absorpt_t_min 0.564
_shelx_estimated_absorpt_t_max 0.948

loop_
_symmetry_equiv_pos_as_xyz
'x, y, z'
'-x, -y, -z'

loop_
_atom_site_label
_atom_site_type_symbol
_atom_site_fract_x
_atom_site_fract_y
_atom_site_fract_z
_atom_site_U_iso_or_equiv
_atom_site_adp_type
_atom_site_occupancy
_atom_site_site_symmetry_order
_atom_site_calc_flag
_atom_site_refinement_flags_posn
_atom_site_refinement_flags_adp
_atom_site_refinement_flags_occupancy
_atom_site_disorder_assembly
_atom_site_disorder_group
C1 C 0.4249(5) 0.0206(3) 0.8009(3) 0.0243(9) Uani 1 1 d . U . . .
C2 C 0.3875(5) 0.0495(3) 0.7424(3) 0.0261(10) Uani 1 1 d . U . . .
C3 C 0.4352(5) 0.1283(3) 0.7382(3) 0.0264(10) Uani 1 1 d . U . . .
C4 C 0.3093(5) 0.0116(3) 0.6790(3) 0.0286(10) Uani 1 1 d . U . . .
C5 C 0.3094(5) 0.0661(3) 0.6379(3) 0.0283(10) Uani 1 1 d . U . . .
C6 C 0.2372(5) 0.0340(3) 0.5706(3) 0.0321(11) Uani 1 1 d . U . . .
C7 C 0.1823(5) -0.0465(3) 0.5631(3) 0.0333(12) Uani 1 1 d . U . . .
C8 C 0.1072(5) -0.0843(4) 0.5000(3) 0.0386(12) Uani 1 1 d . U . . .
C9 C 0.1001(5) -0.0369(4) 0.4518(3) 0.0351(12) Uani 1 1 d . U . . .
C10 C 0.0275(5) -0.0659(4) 0.3850(3) 0.0338(12) Uani 1 1 d . U . . .
H10 H -0.0123 -0.1201 0.3762 0.041 Uiso 1 1 calc R U . . .
C11 C 0.0024(5) -0.0315(4) 0.3299(3) 0.0363(12) Uani 1 1 d . U . . .
C12 C 0.0477(6) 0.0506(4) 0.3258(3) 0.0423(13) Uani 1 1 d . U . . .
C13 C -0.0072(6) 0.0608(4) 0.2582(3) 0.0444(13) Uani 1 1 d . U . . .
C14 C 0.0055(7) 0.1285(5) 0.2331(4) 0.0565(15) Uani 1 1 d . U . . .
H14 H 0.0573 0.1773 0.2583 0.068 Uiso 1 1 calc R U . . .
C15 C -0.0646(8) 0.1197(5) 0.1666(4) 0.0639(17) Uani 1 1 d . U . . .
C16 C -0.1394(8) 0.0519(6) 0.1322(4) 0.0657(18) Uani 1 1 d . U . . .
C17 C -0.1498(6) -0.0144(5) 0.1561(4) 0.0527(14) Uani 1 1 d . U . . .
H17 H -0.2011 -0.0627 0.1293 0.063 Uiso 1 1 calc R U . . .
C18 C -0.0842(6) -0.0111(4) 0.2208(3) 0.0424(12) Uani 1 1 d . U . . .
C19 C -0.0786(5) -0.0718(4) 0.2635(3) 0.0363(11) Uani 1 1 d . U . . .
C20 C -0.1379(5) -0.1489(4) 0.2423(3) 0.0407(12) Uani 1 1 d . U . . .
C21 C -0.1364(6) -0.2061(4) 0.2827(3) 0.0423(14) Uani 1 1 d . U . . .
C22 C -0.2096(6) -0.1818(4) 0.1746(4) 0.0491(16) Uani 1 1 d . U . . .
C23 C 0.0420(6) -0.1706(4) 0.4867(3) 0.0434(13) Uani 1 1 d . U . . .
H23A H 0.0163 -0.1782 0.5303 0.052 Uiso 1 1 calc R U . . .
H23B H -0.0294 -0.1792 0.4504 0.052 Uiso 1 1 calc R U . . .
C24 C 0.1115(7) -0.2322(4) 0.4639(4) 0.0632(19) Uani 1 1 d . U . . .
H24A H 0.1859 -0.2217 0.4982 0.076 Uiso 1 1 calc R U . . .
H24B H 0.1313 -0.2284 0.418 0.076 Uiso 1 1 calc R U . . .
C25 C 0.0434(9) -0.3180(5) 0.4573(5) 0.078(2) Uani 1 1 d . U . . .
H25A H 0.0256 -0.3225 0.5035 0.094 Uiso 1 1 calc R U . . .
H25B H -0.032 -0.3282 0.4239 0.094 Uiso 1 1 calc R U . . .
C26 C 0.1156(10) -0.3808(6) 0.4317(6) 0.099(3) Uani 1 1 d . U . . .
H26A H 0.1389 -0.3731 0.3875 0.119 Uiso 1 1 calc R U . . .
H26B H 0.1881 -0.3729 0.467 0.119 Uiso 1 1 calc R U . . .
C27 C 0.0475(12) -0.4653(6) 0.4193(7) 0.124(3) Uani 1 1 d . U . . .
H27A H -0.0217 -0.4746 0.3814 0.149 Uiso 1 1 calc R U . . .
H27B H 0.0188 -0.4717 0.4624 0.149 Uiso 1 1 calc R U . . .
C28 C 0.1221(16) -0.5277(8) 0.3994(9) 0.188(7) Uani 1 1 d . U . . .
H28A H 0.075 -0.5817 0.3918 0.282 Uiso 1 1 calc R U . . .
H28B H 0.1494 -0.5222 0.3562 0.282 Uiso 1 1 calc R U . . .
H28C H 0.1899 -0.5194 0.4372 0.282 Uiso 1 1 calc R U . . .
C29 C 0.4424(12) 0.1884(9) 0.6321(9) 0.0362(11) Uani 0.418(5) 1 d D U P A 1
H29A H 0.4496 0.2455 0.6566 0.043 Uiso 0.418(5) 1 calc R U P A 1
H29B H 0.3905 0.179 0.5859 0.043 Uiso 0.418(5) 1 calc R U P A 1
C30 C 0.5692(13) 0.1743(8) 0.6194(9) 0.0567(15) Uani 0.418(5) 1 d D U P A 1
H30 H 0.6189 0.187 0.6673 0.068 Uiso 0.418(5) 1 calc R U P A 1
C31 C 0.5832(17) 0.0909(8) 0.5839(9) 0.0602(14) Uani 0.418(5) 1 d D U P A 1
H31A H 0.6588 0.0971 0.5675 0.072 Uiso 0.418(5) 1 calc R U P A 1
H31B H 0.5206 0.0712 0.5414 0.072 Uiso 0.418(5) 1 calc R U P A 1
C32 C 0.5810(16) 0.0237(10) 0.6222(9) 0.0697(19) Uani 0.418(5) 1 d D U P A 1
H32A H 0.5051 0.0177 0.6384 0.084 Uiso 0.418(5) 1 calc R U P A 1
H32B H 0.5781 -0.0264 0.5865 0.084 Uiso 0.418(5) 1 calc R U P A 1
C33 C 0.674(2) 0.0258(15) 0.6838(11) 0.090(3) Uani 0.418(5) 1 d D U P A 1
H33A H 0.7444 0.0255 0.6617 0.107 Uiso 0.418(5) 1 calc R U P A 1
H33B H 0.6839 0.0819 0.7114 0.107 Uiso 0.418(5) 1 calc R U P A 1
C34 C 0.705(2) -0.0152(16) 0.7403(12) 0.087(4) Uani 0.418(5) 1 d D U P A 1
H34A H 0.7825 0.0124 0.7687 0.131 Uiso 0.418(5) 1 calc R U P A 1
H34B H 0.6462 -0.0136 0.7701 0.131 Uiso 0.418(5) 1 calc R U P A 1
H34C H 0.708 -0.0712 0.7193 0.131 Uiso 0.418(5) 1 calc R U P A 1
C35 C 0.6143(16) 0.2428(10) 0.5874(9) 0.0628(14) Uani 0.418(5) 1 d D U P A 1
H35A H 0.6203 0.2949 0.6212 0.075 Uiso 0.418(5) 1 calc R U P A 1
H35B H 0.6938 0.2386 0.578 0.075 Uiso 0.418(5) 1 calc R U P A 1
C36 C 0.533(2) 0.2400(15) 0.5196(11) 0.100(4) Uani 0.418(5) 1 d D U P A 1
H36A H 0.5642 0.2844 0.5003 0.15 Uiso 0.418(5) 1 calc R U P A 1
H36B H 0.5283 0.1887 0.4858 0.15 Uiso 0.418(5) 1 calc R U P A 1
H36C H 0.4548 0.245 0.5289 0.15 Uiso 0.418(5) 1 calc R U P A 1
O3 O 0.1351(17) 0.3094(13) 0.3934(11) 0.149(6) Uani 0.418(5) 1 d D . P A 1
C81 C 0.347(2) 0.350(2) 0.4290(16) 0.149(6) Uani 0.418(5) 1 d D U P A 1
H81A H 0.4055 0.3493 0.4693 0.224 Uiso 0.418(5) 1 calc R U P A 1
H81B H 0.3641 0.318 0.3861 0.224 Uiso 0.418(5) 1 calc R U P A 1
H81C H 0.3497 0.4056 0.4254 0.224 Uiso 0.418(5) 1 calc R U P A 1
C82 C 0.2263(18) 0.3152(9) 0.4386(10) 0.149(6) Uani 0.418(5) 1 d D U P A 1
C83 C 0.231(3) 0.2898(18) 0.5063(13) 0.149(6) Uani 0.418(5) 1 d D U P A 1
H83A H 0.3128 0.3011 0.5312 0.224 Uiso 0.418(5) 1 calc R U P A 1
H83B H 0.1846 0.3197 0.5356 0.224 Uiso 0.418(5) 1 calc R U P A 1
H83C H 0.1991 0.2321 0.4963 0.224 Uiso 0.418(5) 1 calc R U P A 1
C129 C 0.4036(9) 0.2022(6) 0.6376(6) 0.0362(11) Uani 0.582(5) 1 d D U P A 2
H12A H 0.4099 0.2548 0.6708 0.043 Uiso 0.582(5) 1 calc R U P A 2
H12B H 0.3368 0.1951 0.5985 0.043 Uiso 0.582(5) 1 calc R U P A 2
C130 C 0.5197(8) 0.1990(5) 0.6087(5) 0.0567(15) Uani 0.582(5) 1 d D U P A 2
H130 H 0.584 0.2062 0.6499 0.068 Uiso 0.582(5) 1 calc R U P A 2
C131 C 0.5491(9) 0.2711(6) 0.5759(6) 0.0602(14) Uani 0.582(5) 1 d D U P A 2
H13A H 0.5624 0.3217 0.6129 0.072 Uiso 0.582(5) 1 calc R U P A 2
H13B H 0.623 0.2683 0.5581 0.072 Uiso 0.582(5) 1 calc R U P A 2
C132 C 0.4524(13) 0.2732(10) 0.5158(8) 0.100(4) Uani 0.582(5) 1 d D U P A 2
H13C H 0.3796 0.2784 0.5342 0.12 Uiso 0.582(5) 1 calc R U P A 2
H13D H 0.4366 0.2214 0.48 0.12 Uiso 0.582(5) 1 calc R U P A 2
C133 C 0.4823(13) 0.3424(8) 0.4801(7) 0.090(3) Uani 0.582(5) 1 d D U P A 2
H13E H 0.4792 0.3939 0.5122 0.107 Uiso 0.582(5) 1 calc R U P A 2
H13F H 0.5635 0.3453 0.4714 0.107 Uiso 0.582(5) 1 calc R U P A 2
C134 C 0.3977(14) 0.3311(10) 0.4104(7) 0.087(4) Uani 0.582(5) 1 d D U P A 2
H13G H 0.4199 0.3761 0.3898 0.131 Uiso 0.582(5) 1 calc R U P A 2
H13H H 0.4017 0.2807 0.3781 0.131 Uiso 0.582(5) 1 calc R U P A 2
H13I H 0.3174 0.3293 0.4189 0.131 Uiso 0.582(5) 1 calc R U P A 2
C135 C 0.5153(9) 0.1162(5) 0.5593(7) 0.0628(14) Uani 0.582(5) 1 d D U P A 2
H13J H 0.4891 0.0739 0.5829 0.075 Uiso 0.582(5) 1 calc R U P A 2
H13K H 0.4555 0.1091 0.5166 0.075 Uiso 0.582(5) 1 calc R U P A 2
C136 C 0.6311(10) 0.1034(8) 0.5373(8) 0.0697(19) Uani 0.582(5) 1 d D U P A 2
H13L H 0.6202 0.0496 0.5062 0.105 Uiso 0.582(5) 1 calc R U P A 2
H13M H 0.657 0.1438 0.5125 0.105 Uiso 0.582(5) 1 calc R U P A 2
H13N H 0.6907 0.1085 0.5789 0.105 Uiso 0.582(5) 1 calc R U P A 2
O13 O 0.5184(10) -0.1012(8) 0.6370(6) 0.109(3) Uani 0.582(5) 1 d D . P A 2
C181 C 0.6756(15) -0.1565(11) 0.7070(9) 0.109(3) Uani 0.582(5) 1 d D U P A 2
H18A H 0.7499 -0.1326 0.7399 0.164 Uiso 0.582(5) 1 calc R U P A 2
H18B H 0.6212 -0.1851 0.7302 0.164 Uiso 0.582(5) 1 calc R U P A 2
H18C H 0.6899 -0.1942 0.6663 0.164 Uiso 0.582(5) 1 calc R U P A 2
C182 C 0.6213(12) -0.0893(11) 0.6827(6) 0.109(3) Uani 0.582(5) 1 d D U P A 2
C183 C 0.6899(18) -0.0056(11) 0.7129(11) 0.109(3) Uani 0.582(5) 1 d D U P A 2
H18D H 0.7615 -0.0068 0.7447 0.164 Uiso 0.582(5) 1 calc R U P A 2
H18E H 0.7109 0.0179 0.6749 0.164 Uiso 0.582(5) 1 calc R U P A 2
H18F H 0.6422 0.0269 0.7388 0.164 Uiso 0.582(5) 1 calc R U P A 2
C37 C 0.5090(5) 0.0698(3) 0.8568(3) 0.0245(9) Uani 1 1 d . U . . .
C38 C 0.5558(5) 0.1492(3) 0.8551(3) 0.0244(9) Uani 1 1 d . U . . .
C39 C 0.5193(5) 0.1807(3) 0.7981(3) 0.0270(10) Uani 1 1 d . U . . .
C40 C 0.6384(5) 0.2105(3) 0.9050(3) 0.0245(10) Uani 1 1 d . U . . .
C41 C 0.6477(5) 0.2787(3) 0.8785(3) 0.0244(9) Uani 1 1 d . U . . .
C42 C 0.7232(5) 0.3457(3) 0.9258(3) 0.0244(10) Uani 1 1 d . U . . .
C43 C 0.7701(5) 0.3265(3) 0.9869(3) 0.0264(10) Uani 1 1 d . U . . .
C44 C 0.8439(5) 0.3877(3) 1.0402(3) 0.0283(10) Uani 1 1 d . U . . .
C45 C 0.8564(5) 0.4625(3) 1.0235(3) 0.0277(11) Uani 1 1 d . U . . .
C46 C 0.9224(5) 0.5325(3) 1.0723(3) 0.0275(11) Uani 1 1 d . U . . .
H46 H 0.9589 0.5225 1.1146 0.033 Uiso 1 1 calc R U . . .
C47 C 0.9449(5) 0.6123(3) 1.0713(3) 0.0277(10) Uani 1 1 d . U . . .
C48 C 0.9101(5) 0.6454(3) 1.0111(3) 0.0303(11) Uani 1 1 d . U . . .
C49 C 0.9586(5) 0.7328(3) 1.0335(3) 0.0328(11) Uani 1 1 d . U . . .
C50 C 0.9476(5) 0.7876(3) 0.9950(4) 0.0379(12) Uani 1 1 d . U . . .
H50 H 0.9026 0.7728 0.9487 0.046 Uiso 1 1 calc R U . . .
C51 C 1.0048(6) 0.8657(4) 1.0263(4) 0.0433(13) Uani 1 1 d . U . . .
C52 C 1.0685(6) 0.8867(4) 1.0937(4) 0.0462(13) Uani 1 1 d . U . . .
C53 C 1.0783(5) 0.8321(4) 1.1332(4) 0.0414(12) Uani 1 1 d . U . . .
H53 H 1.1218 0.8475 1.1799 0.05 Uiso 1 1 calc R U . . .
C54 C 1.0211(5) 0.7519(3) 1.1016(3) 0.0337(10) Uani 1 1 d . U . . .
C55 C 1.0134(5) 0.6779(3) 1.1281(3) 0.0315(10) Uani 1 1 d . U . . .
C56 C 1.0606(6) 0.6762(4) 1.1937(3) 0.0439(13) Uani 1 1 d . U . . .
C57 C 1.0548(7) 0.6066(4) 1.2198(3) 0.0521(17) Uani 1 1 d . U . . .
C58 C 1.1254(7) 0.7464(4) 1.2466(4) 0.0548(17) Uani 1 1 d . U . . .
C59 C 0.8959(5) 0.3727(3) 1.1088(3) 0.0336(11) Uani 1 1 d . U . . .
H59A H 0.9722 0.4102 1.1285 0.04 Uiso 1 1 calc R U . . .
H59B H 0.9106 0.3172 1.1006 0.04 Uiso 1 1 calc R U . . .
C60 C 0.8145(6) 0.3841(4) 1.1614(3) 0.0487(15) Uani 1 1 d . U . . .
H60A H 0.8135 0.442 1.177 0.058 Uiso 1 1 calc R U . . .
H60B H 0.7337 0.356 1.1377 0.058 Uiso 1 1 calc R U . . .
C61 C 0.8496(9) 0.3531(6) 1.2245(5) 0.080(2) Uani 1 1 d . U . . .
H61A H 0.9238 0.388 1.2526 0.096 Uiso 1 1 calc R U . . .
H61B H 0.8656 0.2985 1.2084 0.096 Uiso 1 1 calc R U . . .
C62 C 0.7604(12) 0.3492(9) 1.2714(6) 0.123(4) Uani 1 1 d . U . . .
H62A H 0.6816 0.3325 1.2409 0.147 Uiso 1 1 calc R U . . .
H62B H 0.7654 0.4045 1.2997 0.147 Uiso 1 1 calc R U . . .
C63 C 0.7671(13) 0.2942(9) 1.3222(8) 0.145(4) Uani 1 1 d . U . . .
H63A H 0.7606 0.2381 1.2954 0.174 Uiso 1 1 calc R U . . .
H63B H 0.8439 0.3109 1.3548 0.174 Uiso 1 1 calc R U . . .
C64 C 0.6778(16) 0.2984(11) 1.3598(9) 0.204(7) Uani 1 1 d . U . . .
H64A H 0.6831 0.2632 1.3919 0.306 Uiso 1 1 calc R U . . .
H64B H 0.6851 0.3539 1.3868 0.306 Uiso 1 1 calc R U . . .
H64C H 0.6019 0.2812 1.3274 0.306 Uiso 1 1 calc R U . . .
C65 C 0.5604(15) 0.3223(12) 0.7769(13) 0.0304(12) Uani 0.473(6) 1 d D U P B 1
H65A H 0.5655 0.3015 0.7273 0.036 Uiso 0.473(6) 1 calc R U P B 1
H65B H 0.6261 0.3688 0.7972 0.036 Uiso 0.473(6) 1 calc R U P B 1
C66 C 0.4444(13) 0.3529(8) 0.7786(6) 0.0442(14) Uani 0.473(6) 1 d D U P B 1
H66 H 0.3777 0.3065 0.7568 0.053 Uiso 0.473(6) 1 calc R U P B 1
C67 C 0.4381(13) 0.4162(8) 0.7357(8) 0.0555(18) Uani 0.473(6) 1 d D U P B 1
H67A H 0.3688 0.4405 0.7429 0.067 Uiso 0.473(6) 1 calc R U P B 1
H67B H 0.4267 0.3891 0.6853 0.067 Uiso 0.473(6) 1 calc R U P B 1
C68 C 0.5488(16) 0.4841(10) 0.7551(11) 0.072(3) Uani 0.473(6) 1 d D U P B 1
H68A H 0.561 0.5089 0.806 0.086 Uiso 0.473(6) 1 calc R U P B 1
H68B H 0.617 0.4588 0.747 0.086 Uiso 0.473(6) 1 calc R U P B 1
C69 C 0.5511(18) 0.5508(10) 0.7178(12) 0.093(3) Uani 0.473(6) 1 d D U P B 1
H69A H 0.5412 0.5264 0.6669 0.111 Uiso 0.473(6) 1 calc R U P B 1
H69B H 0.4821 0.5755 0.7249 0.111 Uiso 0.473(6) 1 calc R U P B 1
C70 C 0.6587(19) 0.6168(12) 0.7389(13) 0.101(4) Uani 0.473(6) 1 d D U P B 1
H70A H 0.6497 0.6563 0.7111 0.151 Uiso 0.473(6) 1 calc R U P B 1
H70B H 0.6686 0.6432 0.7888 0.151 Uiso 0.473(6) 1 calc R U P B 1
H70C H 0.7279 0.5939 0.7306 0.151 Uiso 0.473(6) 1 calc R U P B 1
C71 C 0.4364(12) 0.3849(9) 0.8559(6) 0.0494(16) Uani 0.473(6) 1 d D U P B 1
H71A H 0.4465 0.3422 0.8806 0.059 Uiso 0.473(6) 1 calc R U P B 1
H71B H 0.5026 0.4308 0.8775 0.059 Uiso 0.473(6) 1 calc R U P B 1
C72 C 0.3223(14) 0.4124(13) 0.8681(9) 0.056(3) Uani 0.473(6) 1 d D U P B 1
H72A H 0.3255 0.4317 0.9185 0.084 Uiso 0.473(6) 1 calc R U P B 1
H72B H 0.3123 0.456 0.8452 0.084 Uiso 0.473(6) 1 calc R U P B 1
H72C H 0.256 0.3672 0.8483 0.084 Uiso 0.473(6) 1 calc R U P B 1
C73 C 0.4532(12) -0.1068(8) 0.9060(10) 0.0320(11) Uani 0.434(4) 1 d D U P C 1
H73A H 0.3716 -0.1378 0.892 0.038 Uiso 0.434(4) 1 calc R U P C 1
H73B H 0.47 -0.0871 0.9577 0.038 Uiso 0.434(4) 1 calc R U P C 1
C74 C 0.5376(8) -0.1645(5) 0.8847(6) 0.0456(12) Uani 0.434(4) 1 d D U P C 1
H74 H 0.5141 -0.1861 0.8327 0.055 Uiso 0.434(4) 1 calc R U P C 1
C75 C 0.5204(11) -0.2384(5) 0.9164(7) 0.0484(16) Uani 0.434(4) 1 d D U P C 1
H75A H 0.5391 -0.2193 0.9682 0.058 Uiso 0.434(4) 1 calc R U P C 1
H75B H 0.4367 -0.2654 0.9029 0.058 Uiso 0.434(4) 1 calc R U P C 1
C76 C 0.5958(11) -0.3004(6) 0.8936(8) 0.0547(18) Uani 0.434(4) 1 d D U P C 1
H76A H 0.6782 -0.2779 0.9176 0.066 Uiso 0.434(4) 1 calc R U P C 1
H76B H 0.5931 -0.3087 0.8426 0.066 Uiso 0.434(4) 1 calc R U P C 1
C77 C 0.5580(15) -0.3827(5) 0.9091(7) 0.067(2) Uani 0.434(4) 1 d D U P C 1
H77A H 0.4845 -0.4114 0.8759 0.081 Uiso 0.434(4) 1 calc R U P C 1
H77B H 0.6191 -0.4148 0.9003 0.081 Uiso 0.434(4) 1 calc R U P C 1
C78 C 0.5379(19) -0.3784(10) 0.9841(8) 0.069(3) Uani 0.434(4) 1 d D U P C 1
H78A H 0.5142 -0.4329 0.9896 0.103 Uiso 0.434(4) 1 calc R U P C 1
H78B H 0.6107 -0.3515 1.0175 0.103 Uiso 0.434(4) 1 calc R U P C 1
H78C H 0.4759 -0.3481 0.9931 0.103 Uiso 0.434(4) 1 calc R U P C 1
C79 C 0.6671(9) -0.1201(7) 0.8987(6) 0.0503(15) Uani 0.434(4) 1 d D U P C 1
H79A H 0.7141 -0.1577 0.877 0.06 Uiso 0.434(4) 1 calc R U P C 1
H79B H 0.6714 -0.0752 0.8755 0.06 Uiso 0.434(4) 1 calc R U P C 1
C80 C 0.7225(11) -0.0865(10) 0.9767(7) 0.059(2) Uani 0.434(4) 1 d D U P C 1
H80A H 0.804 -0.0594 0.9814 0.088 Uiso 0.434(4) 1 calc R U P C 1
H80B H 0.6781 -0.0481 0.9985 0.088 Uiso 0.434(4) 1 calc R U P C 1
H80C H 0.7208 -0.1307 1 0.088 Uiso 0.434(4) 1 calc R U P C 1
C165 C 0.5809(14) 0.3268(10) 0.7763(12) 0.0304(12) Uani 0.527(6) 1 d D U P B 2
H16A H 0.5549 0.3027 0.7254 0.036 Uiso 0.527(6) 1 calc R U P B 2
H16B H 0.6634 0.3555 0.7842 0.036 Uiso 0.527(6) 1 calc R U P B 2
C166 C 0.5052(10) 0.3886(7) 0.7992(7) 0.0442(14) Uani 0.527(6) 1 d D U P B 2
H166 H 0.5358 0.4162 0.8498 0.053 Uiso 0.527(6) 1 calc R U P B 2
C167 C 0.5141(12) 0.4518(8) 0.7564(8) 0.0555(18) Uani 0.527(6) 1 d D U P B 2
H16C H 0.4548 0.4855 0.7652 0.067 Uiso 0.527(6) 1 calc R U P B 2
H16D H 0.4974 0.4246 0.7058 0.067 Uiso 0.527(6) 1 calc R U P B 2
C168 C 0.6402(13) 0.5067(9) 0.7766(9) 0.072(3) Uani 0.527(6) 1 d D U P B 2
H16E H 0.6581 0.5298 0.8279 0.086 Uiso 0.527(6) 1 calc R U P B 2
H16F H 0.698 0.4725 0.7653 0.086 Uiso 0.527(6) 1 calc R U P B 2
C169 C 0.6565(16) 0.5737(11) 0.7414(12) 0.093(3) Uani 0.527(6) 1 d D U P B 2
H16G H 0.5998 0.6088 0.7528 0.111 Uiso 0.527(6) 1 calc R U P B 2
H16H H 0.6402 0.5514 0.69 0.111 Uiso 0.527(6) 1 calc R U P B 2
C170 C 0.7808(16) 0.6233(11) 0.7645(11) 0.101(4) Uani 0.527(6) 1 d D U P B 2
H17A H 0.7889 0.6668 0.7405 0.151 Uiso 0.527(6) 1 calc R U P B 2
H17B H 0.7967 0.6462 0.8153 0.151 Uiso 0.527(6) 1 calc R U P B 2
H17C H 0.837 0.5888 0.7526 0.151 Uiso 0.527(6) 1 calc R U P B 2
C171 C 0.3805(10) 0.3495(7) 0.7911(7) 0.0494(16) Uani 0.527(6) 1 d D U P B 2
H17D H 0.3776 0.2981 0.805 0.059 Uiso 0.527(6) 1 calc R U P B 2
H17E H 0.3429 0.3368 0.741 0.059 Uiso 0.527(6) 1 calc R U P B 2
C172 C 0.3091(13) 0.4016(11) 0.8350(8) 0.056(3) Uani 0.527(6) 1 d D U P B 2
H17F H 0.2279 0.3723 0.8273 0.084 Uiso 0.527(6) 1 calc R U P B 2
H17G H 0.3445 0.4133 0.8849 0.084 Uiso 0.527(6) 1 calc R U P B 2
H17H H 0.3097 0.4521 0.8208 0.084 Uiso 0.527(6) 1 calc R U P B 2
C173 C 0.4673(10) -0.1083(8) 0.9154(8) 0.0320(11) Uani 0.566(4) 1 d D U P C 2
H17I H 0.4084 -0.1571 0.8897 0.038 Uiso 0.566(4) 1 calc R U P C 2
H17J H 0.4514 -0.091 0.9633 0.038 Uiso 0.566(4) 1 calc R U P C 2
C174 C 0.5926(10) -0.1263(7) 0.9190(6) 0.0456(12) Uani 0.566(4) 1 d D U P C 2
H174 H 0.6491 -0.0757 0.9454 0.055 Uiso 0.566(4) 1 calc R U P C 2
C175 C 0.6046(11) -0.1886(6) 0.9607(6) 0.0484(16) Uani 0.566(4) 1 d D U P C 2
H17K H 0.5775 -0.1707 1.0052 0.058 Uiso 0.566(4) 1 calc R U P C 2
H17L H 0.689 -0.1899 0.9728 0.058 Uiso 0.566(4) 1 calc R U P C 2
C176 C 0.5383(12) -0.2743(6) 0.9252(7) 0.0547(18) Uani 0.566(4) 1 d D U P C 2
H17M H 0.4538 -0.2738 0.912 0.066 Uiso 0.566(4) 1 calc R U P C 2
H17N H 0.5672 -0.294 0.8817 0.066 Uiso 0.566(4) 1 calc R U P C 2
C177 C 0.5528(14) -0.3309(7) 0.9718(8) 0.067(2) Uani 0.566(4) 1 d D U P C 2
H17O H 0.6364 -0.3354 0.9806 0.081 Uiso 0.566(4) 1 calc R U P C 2
H17P H 0.5331 -0.3072 1.0175 0.081 Uiso 0.566(4) 1 calc R U P C 2
C178 C 0.4799(13) -0.4130(7) 0.9434(9) 0.069(3) Uani 0.566(4) 1 d D U P C 2
H17Q H 0.4947 -0.4456 0.9768 0.103 Uiso 0.566(4) 1 calc R U P C 2
H17R H 0.3967 -0.4096 0.9357 0.103 Uiso 0.566(4) 1 calc R U P C 2
H17S H 0.5002 -0.4378 0.8988 0.103 Uiso 0.566(4) 1 calc R U P C 2
C179 C 0.6185(10) -0.1487(8) 0.8452(6) 0.0503(15) Uani 0.566(4) 1 d D U P C 2
H17T H 0.6106 -0.1036 0.823 0.06 Uiso 0.566(4) 1 calc R U P C 2
H17U H 0.5591 -0.1961 0.817 0.06 Uiso 0.566(4) 1 calc R U P C 2
C180 C 0.7409(10) -0.1677(8) 0.8434(7) 0.059(2) Uani 0.566(4) 1 d D U P C 2
H18G H 0.752 -0.1816 0.7947 0.088 Uiso 0.566(4) 1 calc R U P C 2
H18H H 0.8004 -0.1206 0.8702 0.088 Uiso 0.566(4) 1 calc R U P C 2
H18I H 0.7488 -0.2132 0.8642 0.088 Uiso 0.566(4) 1 calc R U P C 2
N1 N 0.4601(4) -0.0422(3) 0.8778(2) 0.0291(9) Uani 1 1 d . U . . .
N2 N 0.3932(4) -0.0513(3) 0.8147(2) 0.0274(9) Uani 1 1 d . U . . .
N3 N 0.3845(4) 0.1374(3) 0.6732(2) 0.0304(8) Uani 1 1 d . U . . .
N4 N -0.1381(6) -0.2538(4) 0.3149(3) 0.0636(18) Uani 1 1 d . U . . .
N5 N -0.2677(6) -0.2094(5) 0.1201(3) 0.070(2) Uani 1 1 d . U . . .
N6 N 0.5316(4) 0.0297(3) 0.9062(2) 0.0286(9) Uani 1 1 d . U . . .
N7 N 0.5772(4) 0.2610(3) 0.8130(2) 0.0262(8) Uani 1 1 d . U . . .
N8 N 1.0512(8) 0.5505(4) 1.2425(3) 0.081(2) Uani 1 1 d . U . . .
N9 N 1.1740(7) 0.8009(4) 1.2899(4) 0.082(2) Uani 1 1 d . U . . .
O1 O 0.1163(5) 0.1036(3) 0.3719(2) 0.0528(13) Uani 1 1 d . . . . .
O2 O 0.8511(4) 0.6102(2) 0.9540(2) 0.0373(10) Uani 1 1 d . . . . .
F1 F -0.0536(5) 0.1854(3) 0.1404(3) 0.0937(18) Uani 1 1 d . U . . .
F2 F -0.2045(4) 0.0510(4) 0.0699(3) 0.100(2) Uani 1 1 d . U . . .
F3 F 0.9981(4) 0.9232(2) 0.9917(3) 0.0668(13) Uani 1 1 d . U . . .
F4 F 1.1220(4) 0.9634(2) 1.1218(3) 0.0688(14) Uani 1 1 d . U . . .
S1 S 0.22040(14) -0.08103(9) 0.63823(8) 0.0330(4) Uani 1 1 d . . . . .
S2 S 0.72346(12) 0.22538(8) 0.98657(7) 0.0265(3) Uani 1 1 d . . . . .
Se1 Se 0.19523(5) 0.06789(3) 0.49022(3) 0.03330(19) Uani 1 1 d . . . . .
Se2 Se 0.77042(5) 0.45521(3) 0.93222(3) 0.02573(17) Uani 1 1 d . . . . .

loop_
_atom_site_aniso_label
_atom_site_aniso_U_11
_atom_site_aniso_U_22
_atom_site_aniso_U_33
_atom_site_aniso_U_23
_atom_site_aniso_U_13
_atom_site_aniso_U_12
C1 0.025(2) 0.0234(17) 0.0241(19) 0.0043(13) 0.0056(15) 0.0044(16)
C2 0.027(3) 0.0235(17) 0.0271(19) 0.0053(13) 0.0029(16) 0.0070(16)
C3 0.027(3) 0.0252(16) 0.0265(17) 0.0062(13) 0.0043(14) 0.0060(15)
C4 0.029(3) 0.0277(18) 0.0273(19) 0.0068(15) 0.0024(17) 0.0041(17)
C5 0.029(3) 0.0279(17) 0.0276(18) 0.0069(13) 0.0026(16) 0.0078(15)
C6 0.035(3) 0.035(2) 0.0253(18) 0.0078(16) 0.0042(18) 0.0040(19)
C7 0.033(3) 0.033(2) 0.031(2) 0.0091(17) -0.0007(19) 0.0044(19)
C8 0.033(3) 0.0474(16) 0.030(2) 0.0129(15) -0.001(2) -0.0056(18)
C9 0.037(3) 0.035(2) 0.031(2) 0.0070(17) -0.001(2) 0.008(2)
C10 0.034(3) 0.038(3) 0.028(2) 0.0080(17) 0.0034(19) 0.007(2)
C11 0.038(3) 0.041(2) 0.031(2) 0.0111(15) 0.0042(19) 0.010(2)
C12 0.051(3) 0.041(2) 0.038(2) 0.0134(17) 0.009(2) 0.011(2)
C13 0.053(3) 0.053(2) 0.038(2) 0.0210(18) 0.019(2) 0.020(2)
C14 0.071(4) 0.063(2) 0.056(3) 0.035(2) 0.029(2) 0.028(2)
C15 0.077(4) 0.083(3) 0.061(3) 0.045(3) 0.030(3) 0.044(3)
C16 0.067(4) 0.100(4) 0.053(3) 0.045(3) 0.018(3) 0.039(3)
C17 0.045(3) 0.089(3) 0.037(3) 0.031(2) 0.012(2) 0.025(3)
C18 0.036(3) 0.063(2) 0.036(2) 0.0210(18) 0.0095(19) 0.021(2)
C19 0.031(3) 0.0493(18) 0.030(2) 0.0111(15) 0.0043(18) 0.0143(19)
C20 0.033(3) 0.0511(19) 0.035(2) 0.0042(16) 0.004(2) 0.012(2)
C21 0.037(3) 0.041(2) 0.038(3) 0.000(2) -0.005(3) 0.001(3)
C22 0.042(3) 0.062(3) 0.036(2) 0.006(2) 0.001(2) 0.006(3)
C23 0.043(3) 0.0454(16) 0.034(3) 0.0137(18) -0.008(2) -0.0062(15)
C24 0.071(4) 0.0559(19) 0.056(4) 0.008(3) 0.002(3) 0.009(2)
C25 0.094(5) 0.0521(19) 0.080(5) 0.015(3) -0.003(4) 0.011(3)
C26 0.131(6) 0.067(2) 0.096(6) 0.014(4) 0.003(5) 0.035(3)
C27 0.168(7) 0.062(2) 0.140(7) 0.016(5) 0.024(6) 0.035(4)
C28 0.254(12) 0.088(4) 0.223(13) 0.015(8) 0.023(10) 0.093(8)
C29 0.042(3) 0.035(2) 0.029(2) 0.0115(18) 0.000(2) 0.0000(17)
C30 0.051(3) 0.056(2) 0.059(3) 0.0089(18) 0.021(3) -0.003(2)
C31 0.062(3) 0.064(2) 0.062(3) 0.015(2) 0.038(2) 0.010(2)
C32 0.072(3) 0.070(3) 0.078(4) 0.024(3) 0.034(2) 0.021(4)
C33 0.095(5) 0.090(5) 0.089(4) 0.035(4) 0.021(3) 0.015(4)
C34 0.090(7) 0.106(8) 0.080(5) 0.038(4) 0.034(4) 0.028(6)
C35 0.070(3) 0.062(2) 0.058(3) 0.010(2) 0.035(2) 0.003(2)
C36 0.110(6) 0.098(5) 0.094(5) 0.043(4) 0.009(4) 0.008(4)
O3 0.146(8) 0.149(8) 0.152(8) 0.037(5) 0.040(5) 0.018(5)
C81 0.146(8) 0.149(8) 0.152(8) 0.037(5) 0.040(5) 0.018(5)
C82 0.146(8) 0.149(8) 0.152(8) 0.037(5) 0.040(5) 0.018(5)
C83 0.146(8) 0.149(8) 0.152(8) 0.037(5) 0.040(5) 0.018(5)
C129 0.042(3) 0.035(2) 0.029(2) 0.0115(18) 0.000(2) 0.0000(17)
C130 0.051(3) 0.056(2) 0.059(3) 0.0089(18) 0.021(3) -0.003(2)
C131 0.062(3) 0.064(2) 0.062(3) 0.015(2) 0.038(2) 0.010(2)
C132 0.110(6) 0.098(5) 0.094(5) 0.043(4) 0.009(4) 0.008(4)
C133 0.095(5) 0.090(5) 0.089(4) 0.035(4) 0.021(3) 0.015(4)
C134 0.090(7) 0.106(8) 0.080(5) 0.038(4) 0.034(4) 0.028(6)
C135 0.070(3) 0.062(2) 0.058(3) 0.010(2) 0.035(2) 0.003(2)
C136 0.072(3) 0.070(3) 0.078(4) 0.024(3) 0.034(2) 0.021(4)
O13 0.082(4) 0.131(5) 0.108(5) -0.005(4) 0.028(4) 0.042(4)
C181 0.082(4) 0.131(5) 0.108(5) -0.005(4) 0.028(4) 0.042(4)
C182 0.082(4) 0.131(5) 0.108(5) -0.005(4) 0.028(4) 0.042(4)
C183 0.082(4) 0.131(5) 0.108(5) -0.005(4) 0.028(4) 0.042(4)
C37 0.025(2) 0.0229(15) 0.0248(19) 0.0044(13) 0.0047(16) 0.0044(15)
C38 0.025(2) 0.0221(15) 0.0257(19) 0.0041(13) 0.0047(16) 0.0060(15)
C39 0.028(3) 0.0251(15) 0.0275(19) 0.0068(13) 0.0039(16) 0.0044(16)
C40 0.026(3) 0.0225(15) 0.0246(19) 0.0044(14) 0.0062(16) 0.0045(16)
C41 0.025(2) 0.0229(15) 0.0263(18) 0.0055(13) 0.0077(15) 0.0052(16)
C42 0.024(3) 0.0216(16) 0.0287(19) 0.0067(15) 0.0058(16) 0.0064(16)
C43 0.030(3) 0.0226(16) 0.0277(19) 0.0065(15) 0.0056(17) 0.0067(18)
C44 0.026(3) 0.0249(13) 0.0330(15) 0.0053(15) 0.0023(15) 0.0067(18)
C45 0.030(3) 0.0243(13) 0.028(2) 0.0041(14) 0.005(2) 0.0055(19)
C46 0.028(3) 0.0255(12) 0.028(2) 0.0052(14) 0.003(2) 0.0057(19)
C47 0.026(3) 0.0245(11) 0.0317(19) 0.0042(12) 0.0067(19) 0.0055(19)
C48 0.030(3) 0.0247(15) 0.0357(19) 0.0080(14) 0.007(2) 0.003(2)
C49 0.027(3) 0.0246(15) 0.047(2) 0.0087(14) 0.010(2) 0.002(2)
C50 0.036(3) 0.0266(17) 0.057(2) 0.0139(16) 0.018(2) 0.009(2)
C51 0.039(3) 0.0248(16) 0.072(3) 0.015(2) 0.023(3) 0.010(2)
C52 0.043(3) 0.0256(18) 0.069(3) 0.0039(18) 0.025(2) 0.001(2)
C53 0.035(3) 0.0283(15) 0.055(3) -0.0015(16) 0.014(2) -0.001(2)
C54 0.029(3) 0.0248(13) 0.045(2) 0.0000(13) 0.012(2) 0.0052(19)
C55 0.024(3) 0.0283(13) 0.0381(18) 0.0011(12) 0.004(2) 0.004(2)
C56 0.048(3) 0.0412(19) 0.035(2) -0.0030(14) 0.000(2) 0.011(3)
C57 0.070(4) 0.050(2) 0.027(3) 0.001(2) -0.007(3) 0.010(3)
C58 0.059(4) 0.048(2) 0.044(3) -0.011(2) -0.006(3) 0.015(3)
C59 0.039(3) 0.023(2) 0.0351(17) 0.0042(17) -0.0031(14) 0.010(2)
C60 0.055(4) 0.054(4) 0.034(2) 0.009(2) 0.005(2) 0.007(3)
C61 0.106(5) 0.096(5) 0.056(3) 0.041(4) 0.021(3) 0.034(4)
C62 0.146(6) 0.166(7) 0.077(5) 0.062(4) 0.049(4) 0.019(5)
C63 0.169(7) 0.163(7) 0.134(6) 0.092(5) 0.066(5) 0.011(5)
C64 0.236(11) 0.240(13) 0.182(10) 0.118(9) 0.130(9) 0.005(9)
C65 0.035(3) 0.0262(18) 0.029(2) 0.0080(18) 0.004(2) 0.004(2)
C66 0.048(2) 0.044(2) 0.044(3) 0.011(2) 0.003(3) 0.0226(19)
C67 0.065(3) 0.045(2) 0.061(3) 0.020(3) 0.002(3) 0.024(2)
C68 0.076(4) 0.066(4) 0.076(5) 0.025(3) 0.019(4) 0.009(3)
C69 0.106(4) 0.072(4) 0.103(5) 0.040(4) 0.018(4) 0.004(3)
C70 0.112(5) 0.086(5) 0.106(8) 0.034(5) 0.038(6) -0.007(4)
C71 0.047(2) 0.053(4) 0.050(2) 0.006(2) 0.010(3) 0.024(2)
C72 0.052(4) 0.054(5) 0.061(7) 0.002(5) 0.006(5) 0.031(4)
C73 0.037(2) 0.0277(16) 0.028(3) 0.0090(18) 0.000(2) -0.0007(16)
C74 0.048(2) 0.044(2) 0.051(3) 0.020(2) 0.009(2) 0.0153(15)
C75 0.050(3) 0.0452(18) 0.056(3) 0.023(2) 0.007(2) 0.0150(17)
C76 0.059(4) 0.0423(19) 0.067(4) 0.020(2) 0.010(3) 0.0168(18)
C77 0.083(5) 0.046(2) 0.079(4) 0.028(3) 0.011(3) 0.018(2)
C78 0.080(7) 0.050(3) 0.083(5) 0.031(4) 0.015(5) 0.013(4)
C79 0.047(2) 0.054(4) 0.057(2) 0.022(3) 0.017(2) 0.0156(19)
C80 0.045(3) 0.066(6) 0.064(3) 0.010(4) 0.009(2) 0.015(3)
C165 0.035(3) 0.0262(18) 0.029(2) 0.0080(18) 0.004(2) 0.004(2)
C166 0.048(2) 0.044(2) 0.044(3) 0.011(2) 0.003(3) 0.0226(19)
C167 0.065(3) 0.045(2) 0.061(3) 0.020(3) 0.002(3) 0.024(2)
C168 0.076(4) 0.066(4) 0.076(5) 0.025(3) 0.019(4) 0.009(3)
C169 0.106(4) 0.072(4) 0.103(5) 0.040(4) 0.018(4) 0.004(3)
C170 0.112(5) 0.086(5) 0.106(8) 0.034(5) 0.038(6) -0.007(4)
C171 0.047(2) 0.053(4) 0.050(2) 0.006(2) 0.010(3) 0.024(2)
C172 0.052(4) 0.054(5) 0.061(7) 0.002(5) 0.006(5) 0.031(4)
C173 0.037(2) 0.0277(16) 0.028(3) 0.0090(18) 0.000(2) -0.0007(16)
C174 0.048(2) 0.044(2) 0.051(3) 0.020(2) 0.009(2) 0.0153(15)
C175 0.050(3) 0.0452(18) 0.056(3) 0.023(2) 0.007(2) 0.0150(17)
C176 0.059(4) 0.0423(19) 0.067(4) 0.020(2) 0.010(3) 0.0168(18)
C177 0.083(5) 0.046(2) 0.079(4) 0.028(3) 0.011(3) 0.018(2)
C178 0.080(7) 0.050(3) 0.083(5) 0.031(4) 0.015(5) 0.013(4)
C179 0.047(2) 0.054(4) 0.057(2) 0.022(3) 0.017(2) 0.0156(19)
C180 0.045(3) 0.066(6) 0.064(3) 0.010(4) 0.009(2) 0.015(3)
N1 0.032(2) 0.0260(13) 0.0258(18) 0.0069(12) 0.0024(15) -0.0010(13)
N2 0.029(2) 0.0239(15) 0.0267(18) 0.0055(13) 0.0019(15) 0.0025(14)
N3 0.033(2) 0.0269(15) 0.0303(17) 0.0087(12) 0.0001(13) 0.0064(14)
N4 0.074(4) 0.046(3) 0.052(4) 0.009(2) -0.020(3) -0.008(3)
N5 0.057(4) 0.102(5) 0.037(3) 0.008(3) -0.005(2) 0.002(4)
N6 0.032(2) 0.0243(15) 0.0265(18) 0.0055(13) 0.0014(15) 0.0018(15)
N7 0.025(2) 0.0265(13) 0.0275(17) 0.0079(12) 0.0061(14) 0.0031(12)
N8 0.131(6) 0.057(3) 0.039(4) 0.010(3) -0.018(4) 0.011(4)
N9 0.094(5) 0.050(4) 0.071(4) -0.014(3) -0.029(4) 0.008(3)
O1 0.072(3) 0.045(3) 0.043(3) 0.022(2) 0.011(3) 0.002(3)
O2 0.043(2) 0.027(2) 0.040(2) 0.0140(18) 0.000(2) 0.0024(19)
F1 0.140(5) 0.107(4) 0.085(4) 0.073(3) 0.053(3) 0.074(4)
F2 0.067(3) 0.200(6) 0.074(3) 0.095(4) 0.019(3) 0.055(3)
F3 0.072(3) 0.0260(19) 0.116(4) 0.030(2) 0.037(3) 0.0136(19)
F4 0.071(3) 0.0183(18) 0.110(4) -0.003(2) 0.040(3) -0.0069(18)
S1 0.0389(9) 0.0273(7) 0.0282(8) 0.0074(6) -0.0031(7) 0.0010(6)
S2 0.0313(8) 0.0193(6) 0.0278(7) 0.0076(5) 0.0016(6) 0.0030(6)
Se1 0.0366(4) 0.0319(3) 0.0286(3) 0.0109(2) 0.0005(3) -0.0008(3)
Se2 0.0295(3) 0.0191(3) 0.0280(3) 0.0080(2) 0.0021(2) 0.0034(2)

loop_
_atom_type_symbol
_atom_type_description
_atom_type_scat_dispersion_real
_atom_type_scat_dispersion_imag
_atom_type_scat_source
C C 0.0033 0.0016 'International Tables Vol C Tables 4.2.6.8 and 6.1.1.4'
H H 0 0 'International Tables Vol C Tables 4.2.6.8 and 6.1.1.4'
N N 0.0061 0.0033 'International Tables Vol C Tables 4.2.6.8 and 6.1.1.4'
O O 0.0106 0.006 'International Tables Vol C Tables 4.2.6.8 and 6.1.1.4'
F F 0.0171 0.0103 'International Tables Vol C Tables 4.2.6.8 and 6.1.1.4'
S S 0.1246 0.1234 'International Tables Vol C Tables 4.2.6.8 and 6.1.1.4'
Se Se -0.0929 2.2259 'International Tables Vol C Tables 4.2.6.8 and 6.1.1.4'

loop_
_geom_angle_atom_site_label_1
_geom_angle_atom_site_label_2
_geom_angle_atom_site_label_3
_geom_angle
_geom_angle_site_symmetry_1
_geom_angle_site_symmetry_3
_geom_angle_publ_flag
N2 C1 C37 109.1(5) . . ?
N2 C1 C2 130.9(5) . . ?
C37 C1 C2 120.0(5) . . ?
C4 C2 C1 131.1(5) . . ?
C4 C2 C3 107.4(5) . . ?
C1 C2 C3 121.5(5) . . ?
N3 C3 C2 107.6(4) . . ?
N3 C3 C39 134.1(5) . . ?
C2 C3 C39 118.4(5) . . ?
C5 C4 C2 107.3(5) . . ?
C5 C4 S1 113.6(4) . . ?
C2 C4 S1 139.1(5) . . ?
N3 C5 C4 110.1(5) . . ?
N3 C5 C6 136.7(5) . . ?
C4 C5 C6 113.1(5) . . ?
C7 C6 C5 110.7(5) . . ?
C7 C6 Se1 111.5(4) . . ?
C5 C6 Se1 137.8(5) . . ?
C8 C7 C6 116.4(6) . . ?
C8 C7 S1 130.7(5) . . ?
C6 C7 S1 112.8(4) . . ?
C7 C8 C9 114.1(6) . . ?
C7 C8 C23 120.8(6) . . ?
C9 C8 C23 125.1(5) . . ?
C8 C9 C10 121.6(6) . . ?
C8 C9 Se1 111.3(4) . . ?
C10 C9 Se1 127.0(5) . . ?
C11 C10 C9 133.0(6) . . ?
C11 C10 H10 113.5 . . ?
C9 C10 H10 113.5 . . ?
C10 C11 C12 127.8(6) . . ?
C10 C11 C19 125.0(6) . . ?
C12 C11 C19 107.1(5) . . ?
O1 C12 C13 125.0(6) . . ?
O1 C12 C11 126.7(6) . . ?
C13 C12 C11 108.3(6) . . ?
C14 C13 C18 122.4(7) . . ?
C14 C13 C12 128.5(7) . . ?
C18 C13 C12 109.0(6) . . ?
C13 C14 C15 114.6(8) . . ?
C13 C14 H14 122.7 . . ?
C15 C14 H14 122.7 . . ?
C16 C15 F1 121.5(8) . . ?
C16 C15 C14 122.5(8) . . ?
F1 C15 C14 116.0(8) . . ?
C15 C16 C17 122.7(8) . . ?
C15 C16 F2 117.5(8) . . ?
C17 C16 F2 119.8(9) . . ?
C16 C17 C18 118.5(8) . . ?
C16 C17 H17 120.7 . . ?
C18 C17 H17 120.7 . . ?
C17 C18 C13 119.2(7) . . ?
C17 C18 C19 132.2(7) . . ?
C13 C18 C19 108.6(5) . . ?
C20 C19 C11 128.4(6) . . ?
C20 C19 C18 124.7(6) . . ?
C11 C19 C18 106.9(5) . . ?
C19 C20 C21 125.4(6) . . ?
C19 C20 C22 122.7(7) . . ?
C21 C20 C22 111.9(6) . . ?
N4 C21 C20 178.3(7) . . ?
N5 C22 C20 179.1(9) . . ?
C24 C23 C8 114.5(6) . . ?
C24 C23 H23A 108.6 . . ?
C8 C23 H23A 108.6 . . ?
C24 C23 H23B 108.6 . . ?
C8 C23 H23B 108.6 . . ?
H23A C23 H23B 107.6 . . ?
C23 C24 C25 111.6(7) . . ?
C23 C24 H24A 109.3 . . ?
C25 C24 H24A 109.3 . . ?
C23 C24 H24B 109.3 . . ?
C25 C24 H24B 109.3 . . ?
H24A C24 H24B 108 . . ?
C26 C25 C24 110.6(8) . . ?
C26 C25 H25A 109.5 . . ?
C24 C25 H25A 109.5 . . ?
C26 C25 H25B 109.5 . . ?
C24 C25 H25B 109.5 . . ?
H25A C25 H25B 108.1 . . ?
C27 C26 C25 111.8(10) . . ?
C27 C26 H26A 109.3 . . ?
C25 C26 H26A 109.3 . . ?
C27 C26 H26B 109.3 . . ?
C25 C26 H26B 109.3 . . ?
H26A C26 H26B 107.9 . . ?
C26 C27 C28 111.8(12) . . ?
C26 C27 H27A 109.2 . . ?
C28 C27 H27A 109.2 . . ?
C26 C27 H27B 109.2 . . ?
C28 C27 H27B 109.2 . . ?
H27A C27 H27B 107.9 . . ?
C27 C28 H28A 109.5 . . ?
C27 C28 H28B 109.5 . . ?
H28A C28 H28B 109.5 . . ?
C27 C28 H28C 109.5 . . ?
H28A C28 H28C 109.5 . . ?
H28B C28 H28C 109.5 . . ?
N3 C29 C30 115.8(11) . . ?
N3 C29 H29A 108.3 . . ?
C30 C29 H29A 108.3 . . ?
N3 C29 H29B 108.3 . . ?
C30 C29 H29B 108.3 . . ?
H29A C29 H29B 107.4 . . ?
C31 C30 C35 116.8(12) . . ?
C31 C30 C29 119.1(12) . . ?
C35 C30 C29 104.1(11) . . ?
C31 C30 H30 105.2 . . ?
C35 C30 H30 105.2 . . ?
C29 C30 H30 105.2 . . ?
C30 C31 C32 121.7(13) . . ?
C30 C31 H31A 106.9 . . ?
C32 C31 H31A 106.9 . . ?
C30 C31 H31B 106.9 . . ?
C32 C31 H31B 106.9 . . ?
H31A C31 H31B 106.7 . . ?
C33 C32 C31 123.0(16) . . ?
C33 C32 H32A 106.6 . . ?
C31 C32 H32A 106.6 . . ?
C33 C32 H32B 106.6 . . ?
C31 C32 H32B 106.6 . . ?
H32A C32 H32B 106.5 . . ?
C34 C33 C32 144(2) . . ?
C34 C33 H33A 101 . . ?
C32 C33 H33A 101 . . ?
C34 C33 H33B 101 . . ?
C32 C33 H33B 101 . . ?
H33A C33 H33B 104.5 . . ?
C33 C34 H34A 109.5 . . ?
C33 C34 H34B 109.5 . . ?
H34A C34 H34B 109.5 . . ?
C33 C34 H34C 109.5 . . ?
H34A C34 H34C 109.5 . . ?
H34B C34 H34C 109.5 . . ?
C36 C35 C30 111.2(14) . . ?
C36 C35 H35A 109.4 . . ?
C30 C35 H35A 109.4 . . ?
C36 C35 H35B 109.4 . . ?
C30 C35 H35B 109.4 . . ?
H35A C35 H35B 108 . . ?
C35 C36 H36A 109.5 . . ?
C35 C36 H36B 109.5 . . ?
H36A C36 H36B 109.5 . . ?
C35 C36 H36C 109.5 . . ?
H36A C36 H36C 109.5 . . ?
H36B C36 H36C 109.5 . . ?
C82 C81 H81A 109.5 . . ?
C82 C81 H81B 109.5 . . ?
H81A C81 H81B 109.5 . . ?
C82 C81 H81C 109.5 . . ?
H81A C81 H81C 109.5 . . ?
H81B C81 H81C 109.5 . . ?
O3 C82 C83 126.6(19) . . ?
O3 C82 C81 121.8(19) . . ?
C83 C82 C81 111.6(5) . . ?
C82 C83 H83A 109.5 . . ?
C82 C83 H83B 109.5 . . ?
H83A C83 H83B 109.5 . . ?
C82 C83 H83C 109.5 . . ?
H83A C83 H83C 109.5 . . ?
H83B C83 H83C 109.5 . . ?
N3 C129 C130 108.2(7) . . ?
N3 C129 H12A 110.1 . . ?
C130 C129 H12A 110.1 . . ?
N3 C129 H12B 110.1 . . ?
C130 C129 H12B 110.1 . . ?
H12A C129 H12B 108.4 . . ?
C135 C130 C131 114.2(7) . . ?
C135 C130 C129 111.5(6) . . ?
C131 C130 C129 110.0(6) . . ?
C135 C130 H130 106.9 . . ?
C131 C130 H130 106.9 . . ?
C129 C130 H130 106.9 . . ?
C132 C131 C130 113.3(6) . . ?
C132 C131 H13A 108.9 . . ?
C130 C131 H13A 108.9 . . ?
C132 C131 H13B 108.9 . . ?
C130 C131 H13B 108.9 . . ?
H13A C131 H13B 107.7 . . ?
C131 C132 C133 114.2(7) . . ?
C131 C132 H13C 108.7 . . ?
C133 C132 H13C 108.7 . . ?
C131 C132 H13D 108.7 . . ?
C133 C132 H13D 108.7 . . ?
H13C C132 H13D 107.6 . . ?
C134 C133 C132 112.3(8) . . ?
C134 C133 H13E 109.1 . . ?
C132 C133 H13E 109.1 . . ?
C134 C133 H13F 109.1 . . ?
C132 C133 H13F 109.1 . . ?
H13E C133 H13F 107.9 . . ?
C133 C134 H13G 109.5 . . ?
C133 C134 H13H 109.5 . . ?
H13G C134 H13H 109.5 . . ?
C133 C134 H13I 109.5 . . ?
H13G C134 H13I 109.5 . . ?
H13H C134 H13I 109.5 . . ?
C136 C135 C130 115.1(7) . . ?
C136 C135 H13J 108.5 . . ?
C130 C135 H13J 108.5 . . ?
C136 C135 H13K 108.5 . . ?
C130 C135 H13K 108.5 . . ?
H13J C135 H13K 107.5 . . ?
C135 C136 H13L 109.5 . . ?
C135 C136 H13M 109.5 . . ?
H13L C136 H13M 109.5 . . ?
C135 C136 H13N 109.5 . . ?
H13L C136 H13N 109.5 . . ?
H13M C136 H13N 109.5 . . ?
C182 C181 H18A 109.5 . . ?
C182 C181 H18B 109.5 . . ?
H18A C181 H18B 109.5 . . ?
C182 C181 H18C 109.5 . . ?
H18A C181 H18C 109.5 . . ?
H18B C181 H18C 109.5 . . ?
O13 C182 C183 119.0(15) . . ?
O13 C182 C181 125.1(15) . . ?
C183 C182 C181 115.9(14) . . ?
C182 C183 H18D 109.5 . . ?
C182 C183 H18E 109.5 . . ?
H18D C183 H18E 109.5 . . ?
C182 C183 H18F 109.5 . . ?
H18D C183 H18F 109.5 . . ?
H18E C183 H18F 109.5 . . ?
N6 C37 C1 109.7(5) . . ?
N6 C37 C38 130.4(5) . . ?
C1 C37 C38 119.9(5) . . ?
C39 C38 C40 107.6(5) . . ?
C39 C38 C37 121.7(5) . . ?
C40 C38 C37 130.7(5) . . ?
N7 C39 C38 108.3(4) . . ?
N7 C39 C3 133.3(5) . . ?
C38 C39 C3 118.4(5) . . ?
C41 C40 C38 106.9(5) . . ?
C41 C40 S2 113.9(4) . . ?
C38 C40 S2 139.2(4) . . ?
N7 C41 C40 109.8(4) . . ?
N7 C41 C42 138.0(5) . . ?
C40 C41 C42 112.2(5) . . ?
C43 C42 C41 111.3(5) . . ?
C43 C42 Se2 110.8(4) . . ?
C41 C42 Se2 137.7(4) . . ?
C42 C43 C44 118.1(5) . . ?
C42 C43 S2 113.5(4) . . ?
C44 C43 S2 128.4(4) . . ?
C43 C44 C45 112.6(5) . . ?
C43 C44 C59 121.6(5) . . ?
C45 C44 C59 125.7(5) . . ?
C44 C45 C46 120.9(5) . . ?
C44 C45 Se2 111.9(4) . . ?
C46 C45 Se2 127.1(4) . . ?
C47 C46 C45 133.2(5) . . ?
C47 C46 H46 113.4 . . ?
C45 C46 H46 113.4 . . ?
C46 C47 C55 125.8(5) . . ?
C46 C47 C48 126.2(5) . . ?
C55 C47 C48 107.9(5) . . ?
O2 C48 C47 128.2(5) . . ?
O2 C48 C49 125.0(6) . . ?
C47 C48 C49 106.8(5) . . ?
C50 C49 C54 123.6(6) . . ?
C50 C49 C48 127.2(6) . . ?
C54 C49 C48 109.2(5) . . ?
C49 C50 C51 116.8(6) . . ?
C49 C50 H50 121.6 . . ?
C51 C50 H50 121.6 . . ?
F3 C51 C52 118.4(6) . . ?
F3 C51 C50 120.4(7) . . ?
C52 C51 C50 121.1(6) . . ?
F4 C52 C53 118.8(7) . . ?
F4 C52 C51 118.9(6) . . ?
C53 C52 C51 122.3(6) . . ?
C52 C53 C54 117.1(6) . . ?
C52 C53 H53 121.4 . . ?
C54 C53 H53 121.4 . . ?
C49 C54 C53 119.0(6) . . ?
C49 C54 C55 109.3(5) . . ?
C53 C54 C55 131.7(6) . . ?
C56 C55 C47 128.8(6) . . ?
C56 C55 C54 124.4(5) . . ?
C47 C55 C54 106.8(5) . . ?
C55 C56 C57 125.3(6) . . ?
C55 C56 C58 123.7(7) . . ?
C57 C56 C58 111.0(6) . . ?
N8 C57 C56 178.6(8) . . ?
N9 C58 C56 177.6(10) . . ?
C44 C59 C60 111.4(5) . . ?
C44 C59 H59A 109.3 . . ?
C60 C59 H59A 109.3 . . ?
C44 C59 H59B 109.3 . . ?
C60 C59 H59B 109.3 . . ?
H59A C59 H59B 108 . . ?
C61 C60 C59 113.3(6) . . ?
C61 C60 H60A 108.9 . . ?
C59 C60 H60A 108.9 . . ?
C61 C60 H60B 108.9 . . ?
C59 C60 H60B 108.9 . . ?
H60A C60 H60B 107.7 . . ?
C60 C61 C62 115.2(8) . . ?
C60 C61 H61A 108.5 . . ?
C62 C61 H61A 108.5 . . ?
C60 C61 H61B 108.5 . . ?
C62 C61 H61B 108.5 . . ?
H61A C61 H61B 107.5 . . ?
C61 C62 C63 119.1(11) . . ?
C61 C62 H62A 107.5 . . ?
C63 C62 H62A 107.5 . . ?
C61 C62 H62B 107.5 . . ?
C63 C62 H62B 107.5 . . ?
H62A C62 H62B 107 . . ?
C64 C63 C62 110.3(14) . . ?
C64 C63 H63A 109.6 . . ?
C62 C63 H63A 109.6 . . ?
C64 C63 H63B 109.6 . . ?
C62 C63 H63B 109.6 . . ?
H63A C63 H63B 108.1 . . ?
C63 C64 H64A 109.5 . . ?
C63 C64 H64B 109.5 . . ?
H64A C64 H64B 109.5 . . ?
C63 C64 H64C 109.5 . . ?
H64A C64 H64C 109.5 . . ?
H64B C64 H64C 109.5 . . ?
N7 C65 C66 116.5(13) . . ?
N7 C65 H65A 108.2 . . ?
C66 C65 H65A 108.2 . . ?
N7 C65 H65B 108.2 . . ?
C66 C65 H65B 108.2 . . ?
H65A C65 H65B 107.3 . . ?
C67 C66 C65 110.2(12) . . ?
C67 C66 C71 113.2(11) . . ?
C65 C66 C71 108.0(12) . . ?
C67 C66 H66 108.4 . . ?
C65 C66 H66 108.4 . . ?
C71 C66 H66 108.4 . . ?
C66 C67 C68 113.8(11) . . ?
C66 C67 H67A 108.8 . . ?
C68 C67 H67A 108.8 . . ?
C66 C67 H67B 108.8 . . ?
C68 C67 H67B 108.8 . . ?
H67A C67 H67B 107.7 . . ?
C69 C68 C67 118.5(13) . . ?
C69 C68 H68A 107.7 . . ?
C67 C68 H68A 107.7 . . ?
C69 C68 H68B 107.7 . . ?
C67 C68 H68B 107.7 . . ?
H68A C68 H68B 107.1 . . ?
C70 C69 C68 117.2(16) . . ?
C70 C69 H69A 108 . . ?
C68 C69 H69A 108 . . ?
C70 C69 H69B 108 . . ?
C68 C69 H69B 108 . . ?
H69A C69 H69B 107.2 . . ?
C69 C70 H70A 109.5 . . ?
C69 C70 H70B 109.5 . . ?
H70A C70 H70B 109.5 . . ?
C69 C70 H70C 109.5 . . ?
H70A C70 H70C 109.5 . . ?
H70B C70 H70C 109.5 . . ?
C72 C71 C66 115.5(11) . . ?
C72 C71 H71A 108.4 . . ?
C66 C71 H71A 108.4 . . ?
C72 C71 H71B 108.4 . . ?
C66 C71 H71B 108.4 . . ?
H71A C71 H71B 107.5 . . ?
C71 C72 H72A 109.5 . . ?
C71 C72 H72B 109.5 . . ?
H72A C72 H72B 109.5 . . ?
C71 C72 H72C 109.5 . . ?
H72A C72 H72C 109.5 . . ?
H72B C72 H72C 109.5 . . ?
N1 C73 C74 115.2(9) . . ?
N1 C73 H73A 108.5 . . ?
C74 C73 H73A 108.5 . . ?
N1 C73 H73B 108.5 . . ?
C74 C73 H73B 108.5 . . ?
H73A C73 H73B 107.5 . . ?
C79 C74 C75 113.5(4) . . ?
C79 C74 C73 112.5(4) . . ?
C75 C74 C73 112.0(4) . . ?
C79 C74 H74 106.1 . . ?
C75 C74 H74 106.1 . . ?
C73 C74 H74 106.1 . . ?
C76 C75 C74 114.5(4) . . ?
C76 C75 H75A 108.6 . . ?
C74 C75 H75A 108.6 . . ?
C76 C75 H75B 108.6 . . ?
C74 C75 H75B 108.6 . . ?
H75A C75 H75B 107.6 . . ?
C75 C76 C77 114.8(5) . . ?
C75 C76 H76A 108.6 . . ?
C77 C76 H76A 108.6 . . ?
C75 C76 H76B 108.6 . . ?
C77 C76 H76B 108.6 . . ?
H76A C76 H76B 107.6 . . ?
C78 C77 C76 114.7(5) . . ?
C78 C77 H77A 108.6 . . ?
C76 C77 H77A 108.6 . . ?
C78 C77 H77B 108.6 . . ?
C76 C77 H77B 108.6 . . ?
H77A C77 H77B 107.6 . . ?
C77 C78 H78A 109.5 . . ?
C77 C78 H78B 109.5 . . ?
H78A C78 H78B 109.5 . . ?
C77 C78 H78C 109.5 . . ?
H78A C78 H78C 109.5 . . ?
H78B C78 H78C 109.5 . . ?
C80 C79 C74 114.2(4) . . ?
C80 C79 H79A 108.7 . . ?
C74 C79 H79A 108.7 . . ?
C80 C79 H79B 108.7 . . ?
C74 C79 H79B 108.7 . . ?
H79A C79 H79B 107.6 . . ?
C79 C80 H80A 109.5 . . ?
C79 C80 H80B 109.5 . . ?
H80A C80 H80B 109.5 . . ?
C79 C80 H80C 109.5 . . ?
H80A C80 H80C 109.5 . . ?
H80B C80 H80C 109.5 . . ?
N7 C165 C166 115.1(12) . . ?
N7 C165 H16A 108.5 . . ?
C166 C165 H16A 108.5 . . ?
N7 C165 H16B 108.5 . . ?
C166 C165 H16B 108.5 . . ?
H16A C165 H16B 107.5 . . ?
C171 C166 C167 109.9(10) . . ?
C171 C166 C165 111.5(11) . . ?
C167 C166 C165 110.0(11) . . ?
C171 C166 H166 108.5 . . ?
C167 C166 H166 108.5 . . ?
C165 C166 H166 108.5 . . ?
C166 C167 C168 110.7(10) . . ?
C166 C167 H16C 109.5 . . ?
C168 C167 H16C 109.5 . . ?
C166 C167 H16D 109.5 . . ?
C168 C167 H16D 109.5 . . ?
H16C C167 H16D 108.1 . . ?
C169 C168 C167 115.3(12) . . ?
C169 C168 H16E 108.4 . . ?
C167 C168 H16E 108.4 . . ?
C169 C168 H16F 108.4 . . ?
C167 C168 H16F 108.4 . . ?
H16E C168 H16F 107.5 . . ?
C168 C169 C170 111.4(14) . . ?
C168 C169 H16G 109.4 . . ?
C170 C169 H16G 109.4 . . ?
C168 C169 H16H 109.4 . . ?
C170 C169 H16H 109.4 . . ?
H16G C169 H16H 108 . . ?
C169 C170 H17A 109.5 . . ?
C169 C170 H17B 109.5 . . ?
H17A C170 H17B 109.5 . . ?
C169 C170 H17C 109.5 . . ?
H17A C170 H17C 109.5 . . ?
H17B C170 H17C 109.5 . . ?
C166 C171 C172 113.7(11) . . ?
C166 C171 H17D 108.8 . . ?
C172 C171 H17D 108.8 . . ?
C166 C171 H17E 108.8 . . ?
C172 C171 H17E 108.8 . . ?
H17D C171 H17E 107.7 . . ?
C171 C172 H17F 109.5 . . ?
C171 C172 H17G 109.5 . . ?
H17F C172 H17G 109.5 . . ?
C171 C172 H17H 109.5 . . ?
H17F C172 H17H 109.5 . . ?
H17G C172 H17H 109.5 . . ?
N1 C173 C174 107.7(9) . . ?
N1 C173 H17I 110.2 . . ?
C174 C173 H17I 110.2 . . ?
N1 C173 H17J 110.2 . . ?
C174 C173 H17J 110.2 . . ?
H17I C173 H17J 108.5 . . ?
C175 C174 C179 115.1(9) . . ?
C175 C174 C173 108.7(9) . . ?
C179 C174 C173 109.7(9) . . ?
C175 C174 H174 107.7 . . ?
C179 C174 H174 107.7 . . ?
C173 C174 H174 107.7 . . ?
C174 C175 C176 116.6(9) . . ?
C174 C175 H17K 108.1 . . ?
C176 C175 H17K 108.1 . . ?
C174 C175 H17L 108.1 . . ?
C176 C175 H17L 108.1 . . ?
H17K C175 H17L 107.3 . . ?
C177 C176 C175 112.4(10) . . ?
C177 C176 H17M 109.1 . . ?
C175 C176 H17M 109.1 . . ?
C177 C176 H17N 109.1 . . ?
C175 C176 H17N 109.1 . . ?
H17M C176 H17N 107.9 . . ?
C178 C177 C176 114.9(11) . . ?
C178 C177 H17O 108.5 . . ?
C176 C177 H17O 108.5 . . ?
C178 C177 H17P 108.5 . . ?
C176 C177 H17P 108.5 . . ?
H17O C177 H17P 107.5 . . ?
C177 C178 H17Q 109.5 . . ?
C177 C178 H17R 109.5 . . ?
H17Q C178 H17R 109.5 . . ?
C177 C178 H17S 109.5 . . ?
H17Q C178 H17S 109.5 . . ?
H17R C178 H17S 109.5 . . ?
C174 C179 C180 113.5(10) . . ?
C174 C179 H17T 108.9 . . ?
C180 C179 H17T 108.9 . . ?
C174 C179 H17U 108.9 . . ?
C180 C179 H17U 108.9 . . ?
H17T C179 H17U 107.7 . . ?
C179 C180 H18G 109.5 . . ?
C179 C180 H18H 109.5 . . ?
H18G C180 H18H 109.5 . . ?
C179 C180 H18I 109.5 . . ?
H18G C180 H18I 109.5 . . ?
H18H C180 H18I 109.5 . . ?
N2 N1 N6 116.5(4) . . ?
N2 N1 C73 117.6(9) . . ?
N6 N1 C73 125.9(9) . . ?
N2 N1 C173 124.7(7) . . ?
N6 N1 C173 118.6(7) . . ?
N1 N2 C1 102.5(4) . . ?
C5 N3 C3 107.6(5) . . ?
C5 N3 C129 119.3(6) . . ?
C3 N3 C129 132.8(6) . . ?
C5 N3 C29 119.0(8) . . ?
C3 N3 C29 125.3(8) . . ?
C37 N6 N1 102.2(4) . . ?
C41 N7 C39 107.5(4) . . ?
C41 N7 C65 121.4(11) . . ?
C39 N7 C65 130.5(10) . . ?
C41 N7 C165 116.4(9) . . ?
C39 N7 C165 136.2(9) . . ?
C4 S1 C7 89.8(3) . . ?
C40 S2 C43 89.1(3) . . ?
C6 Se1 C9 86.7(3) . . ?
C42 Se2 C45 86.6(2) . . ?

loop_
_geom_bond_atom_site_label_1
_geom_bond_atom_site_label_2
_geom_bond_distance
_geom_bond_site_symmetry_2
_geom_bond_publ_flag
C1 N2 1.347(7) . ?
C1 C37 1.391(7) . ?
C1 C2 1.406(8) . ?
C2 C4 1.404(7) . ?
C2 C3 1.423(8) . ?
C3 N3 1.395(7) . ?
C3 C39 1.454(7) . ?
C4 C5 1.382(8) . ?
C4 S1 1.729(5) . ?
C5 N3 1.378(7) . ?
C5 C6 1.418(7) . ?
C6 C7 1.412(8) . ?
C6 Se1 1.851(6) . ?
C7 C8 1.383(8) . ?
C7 S1 1.755(6) . ?
C8 C9 1.399(9) . ?
C8 C23 1.521(9) . ?
C9 C10 1.407(8) . ?
C9 Se1 1.911(6) . ?
C10 C11 1.379(8) . ?
C10 H10 0.95 . ?
C11 C12 1.467(9) . ?
C11 C19 1.467(8) . ?
C12 O1 1.231(7) . ?
C12 C13 1.464(9) . ?
C13 C14 1.373(10) . ?
C13 C18 1.404(9) . ?
C14 C15 1.414(11) . ?
C14 H14 0.95 . ?
C15 C16 1.332(12) . ?
C15 F1 1.355(9) . ?
C16 C17 1.335(11) . ?
C16 F2 1.352(9) . ?
C17 C18 1.382(9) . ?
C17 H17 0.95 . ?
C18 C19 1.498(9) . ?
C19 C20 1.354(9) . ?
C20 C21 1.411(10) . ?
C20 C22 1.422(9) . ?
C21 N4 1.155(9) . ?
C22 N5 1.150(8) . ?
C23 C24 1.484(10) . ?
C23 H23A 0.99 . ?
C23 H23B 0.99 . ?
C24 C25 1.547(11) . ?
C24 H24A 0.99 . ?
C24 H24B 0.99 . ?
C25 C26 1.534(13) . ?
C25 H25A 0.99 . ?
C25 H25B 0.99 . ?
C26 C27 1.508(14) . ?
C26 H26A 0.99 . ?
C26 H26B 0.99 . ?
C27 C28 1.523(17) . ?
C27 H27A 0.99 . ?
C27 H27B 0.99 . ?
C28 H28A 0.98 . ?
C28 H28B 0.98 . ?
C28 H28C 0.98 . ?
C29 N3 1.490(16) . ?
C29 C30 1.595(14) . ?
C29 H29A 0.99 . ?
C29 H29B 0.99 . ?
C30 C31 1.514(14) . ?
C30 C35 1.532(14) . ?
C30 H30 1 . ?
C31 C32 1.529(14) . ?
C31 H31A 0.99 . ?
C31 H31B 0.99 . ?
C32 C33 1.508(15) . ?
C32 H32A 0.99 . ?
C32 H32B 0.99 . ?
C33 C34 1.490(15) . ?
C33 H33A 0.99 . ?
C33 H33B 0.99 . ?
C34 H34A 0.98 . ?
C34 H34B 0.98 . ?
C34 H34C 0.98 . ?
C35 C36 1.518(15) . ?
C35 H35A 0.99 . ?
C35 H35B 0.99 . ?
C36 H36A 0.98 . ?
C36 H36B 0.98 . ?
C36 H36C 0.98 . ?
O3 C82 1.267(5) . ?
C81 C82 1.510(5) . ?
C81 H81A 0.98 . ?
C81 H81B 0.98 . ?
C81 H81C 0.98 . ?
C82 C83 1.506(5) . ?
C83 H83A 0.98 . ?
C83 H83B 0.98 . ?
C83 H83C 0.98 . ?
C129 N3 1.464(11) . ?
C129 C130 1.562(6) . ?
C129 H12A 0.99 . ?
C129 H12B 0.99 . ?
C130 C135 1.545(6) . ?
C130 C131 1.553(6) . ?
C130 H130 1 . ?
C131 C132 1.533(7) . ?
C131 H13A 0.99 . ?
C131 H13B 0.99 . ?
C132 C133 1.547(7) . ?
C132 H13C 0.99 . ?
C132 H13D 0.99 . ?
C133 C134 1.537(7) . ?
C133 H13E 0.99 . ?
C133 H13F 0.99 . ?
C134 H13G 0.98 . ?
C134 H13H 0.98 . ?
C134 H13I 0.98 . ?
C135 C136 1.526(6) . ?
C135 H13J 0.99 . ?
C135 H13K 0.99 . ?
C136 H13L 0.98 . ?
C136 H13M 0.98 . ?
C136 H13N 0.98 . ?
O13 C182 1.357(14) . ?
C181 C182 1.548(16) . ?
C181 H18A 0.98 . ?
C181 H18B 0.98 . ?
C181 H18C 0.98 . ?
C182 C183 1.494(17) . ?
C183 H18D 0.98 . ?
C183 H18E 0.98 . ?
C183 H18F 0.98 . ?
C37 N6 1.344(7) . ?
C37 C38 1.415(7) . ?
C38 C39 1.406(8) . ?
C38 C40 1.409(7) . ?
C39 N7 1.399(7) . ?
C40 C41 1.397(8) . ?
C40 S2 1.718(5) . ?
C41 N7 1.379(7) . ?
C41 C42 1.406(7) . ?
C42 C43 1.390(8) . ?
C42 Se2 1.869(5) . ?
C43 C44 1.397(7) . ?
C43 S2 1.756(5) . ?
C44 C45 1.404(8) . ?
C44 C59 1.505(8) . ?
C45 C46 1.409(7) . ?
C45 Se2 1.910(6) . ?
C46 C47 1.378(8) . ?
C46 H46 0.95 . ?
C47 C55 1.450(7) . ?
C47 C48 1.471(8) . ?
C48 O2 1.214(7) . ?
C48 C49 1.479(8) . ?
C49 C50 1.358(8) . ?
C49 C54 1.385(9) . ?
C50 C51 1.380(8) . ?
C50 H50 0.95 . ?
C51 F3 1.339(8) . ?
C51 C52 1.377(10) . ?
C52 F4 1.338(7) . ?
C52 C53 1.369(10) . ?
C53 C54 1.410(8) . ?
C53 H53 0.95 . ?
C54 C55 1.489(9) . ?
C55 C56 1.350(9) . ?
C56 C57 1.415(10) . ?
C56 C58 1.443(9) . ?
C57 N8 1.161(9) . ?
C58 N9 1.137(8) . ?
C59 C60 1.524(9) . ?
C59 H59A 0.99 . ?
C59 H59B 0.99 . ?
C60 C61 1.501(10) . ?
C60 H60A 0.99 . ?
C60 H60B 0.99 . ?
C61 C62 1.509(14) . ?
C61 H61A 0.99 . ?
C61 H61B 0.99 . ?
C62 C63 1.540(16) . ?
C62 H62A 0.99 . ?
C62 H62B 0.99 . ?
C63 C64 1.380(18) . ?
C63 H63A 0.99 . ?
C63 H63B 0.99 . ?
C64 H64A 0.98 . ?
C64 H64B 0.98 . ?
C64 H64C 0.98 . ?
C65 N7 1.43(2) . ?
C65 C66 1.541(13) . ?
C65 H65A 0.99 . ?
C65 H65B 0.99 . ?
C66 C67 1.539(13) . ?
C66 C71 1.542(13) . ?
C66 H66 1 . ?
C67 C68 1.550(15) . ?
C67 H67A 0.99 . ?
C67 H67B 0.99 . ?
C68 C69 1.508(14) . ?
C68 H68A 0.99 . ?
C68 H68B 0.99 . ?
C69 C70 1.506(16) . ?
C69 H69A 0.99 . ?
C69 H69B 0.99 . ?
C70 H70A 0.98 . ?
C70 H70B 0.98 . ?
C70 H70C 0.98 . ?
C71 C72 1.528(13) . ?
C71 H71A 0.99 . ?
C71 H71B 0.99 . ?
C72 H72A 0.98 . ?
C72 H72B 0.98 . ?
C72 H72C 0.98 . ?
C73 N1 1.359(13) . ?
C73 C74 1.558(4) . ?
C73 H73A 0.99 . ?
C73 H73B 0.99 . ?
C74 C79 1.550(4) . ?
C74 C75 1.551(4) . ?
C74 H74 1 . ?
C75 C76 1.536(5) . ?
C75 H75A 0.99 . ?
C75 H75B 0.99 . ?
C76 C77 1.543(5) . ?
C76 H76A 0.99 . ?
C76 H76B 0.99 . ?
C77 C78 1.535(5) . ?
C77 H77A 0.99 . ?
C77 H77B 0.99 . ?
C78 H78A 0.98 . ?
C78 H78B 0.98 . ?
C78 H78C 0.98 . ?
C79 C80 1.536(5) . ?
C79 H79A 0.99 . ?
C79 H79B 0.99 . ?
C80 H80A 0.98 . ?
C80 H80B 0.98 . ?
C80 H80C 0.98 . ?
C165 N7 1.487(19) . ?
C165 C166 1.536(12) . ?
C165 H16A 0.99 . ?
C165 H16B 0.99 . ?
C166 C171 1.484(12) . ?
C166 C167 1.534(12) . ?
C166 H166 1 . ?
C167 C168 1.574(14) . ?
C167 H16C 0.99 . ?
C167 H16D 0.99 . ?
C168 C169 1.488(14) . ?
C168 H16E 0.99 . ?
C168 H16F 0.99 . ?
C169 C170 1.523(16) . ?
C169 H16G 0.99 . ?
C169 H16H 0.99 . ?
C170 H17A 0.98 . ?
C170 H17B 0.98 . ?
C170 H17C 0.98 . ?
C171 C172 1.551(12) . ?
C171 H17D 0.99 . ?
C171 H17E 0.99 . ?
C172 H17F 0.98 . ?
C172 H17G 0.98 . ?
C172 H17H 0.98 . ?
C173 N1 1.511(13) . ?
C173 C174 1.548(12) . ?
C173 H17I 0.99 . ?
C173 H17J 0.99 . ?
C174 C175 1.514(12) . ?
C174 C179 1.527(12) . ?
C174 H174 1 . ?
C175 C176 1.528(12) . ?
C175 H17K 0.99 . ?
C175 H17L 0.99 . ?
C176 C177 1.506(13) . ?
C176 H17M 0.99 . ?
C176 H17N 0.99 . ?
C177 C178 1.486(14) . ?
C177 H17O 0.99 . ?
C177 H17P 0.99 . ?
C178 H17Q 0.98 . ?
C178 H17R 0.98 . ?
C178 H17S 0.98 . ?
C179 C180 1.531(12) . ?
C179 H17T 0.99 . ?
C179 H17U 0.99 . ?
C180 H18G 0.98 . ?
C180 H18H 0.98 . ?
C180 H18I 0.98 . ?
N1 N2 1.341(6) . ?
N1 N6 1.345(6) . ?
